data_4321546
loop_
_publ_author_name
'Avril R. Williams'
'Bert D. Alleyne'
'Lincoln A. Hall'
'Andrew J. P. White'
'David J. Williams'
'Laurence K. Thompson'

_publ_section_title
;
 Synthesis and Structures of Polymeric Mn, Co, Cu, and Zn Complexes of
 3-Diphenylamino-4-hydroxycyclobut-3-ene-1,2-dione (Diphenylaminosquarate)
 and of the Salt [Ni(H2O)6][(C6H5)2NC4O3]2.2H2O
;
_journal_name_full 'Inorganic Chemistry'
_journal_page_first 5265
_journal_page_last 5270
_journal_paper_doi 10.1021/ic000390q
_journal_volume 39
_journal_year 2000
_chemical_formula_sum 'C32 H26 Co N2 O9'
_chemical_formula_weight 641.48
_chemical_name_systematic
; 
 ? 
;
_space_group_IT_number 14
_symmetry_cell_setting monoclinic
_symmetry_space_group_name_Hall '-P 2ybc'
_symmetry_space_group_name_H-M 'P 1 21/c 1'
_atom_sites_solution_hydrogens geom
_atom_sites_solution_primary direct
_atom_sites_solution_secondary difmap
_audit_creation_method SHELXL-97
_cell_angle_alpha 90.00
_cell_angle_beta 97.753(5)
_cell_angle_gamma 90.00
_cell_formula_units_Z 4
_cell_length_a 13.2113(9)
_cell_length_b 11.0383(8)
_cell_length_c 18.7484(12)
_cell_measurement_temperature 150.0(1)
_cell_volume 2709.1(3)
_computing_cell_refinement 'Denzo-SMN (Nonius, 1997)'
_computing_data_collection 'KappaCCD server software'
_computing_data_reduction 'Denzo-SMN (Nonius, 1997)'
_computing_molecular_graphics 'Bruker SHELXTL V5.1'
_computing_publication_material 'Bruker SHELXTL V5.1'
_computing_structure_refinement 'SHELXL-97 (Sheldrick, 1997)'
_computing_structure_solution 'SHELXS-97 (Sheldrick, 1990)'
_diffrn_ambient_temperature 150.0(1)
_diffrn_measured_fraction_theta_full 0.988
_diffrn_measured_fraction_theta_max 0.988
_diffrn_measurement_device_type 'Nonius KappaCCD'
_diffrn_measurement_method '\f scans'
_diffrn_radiation_monochromator graphite
_diffrn_radiation_source 'fine-focus sealed tube'
_diffrn_radiation_type MoK\a
_diffrn_radiation_wavelength 0.71073
_diffrn_reflns_av_R_equivalents 0.102
_diffrn_reflns_av_sigmaI/netI 0.0756
_diffrn_reflns_limit_h_max 16
_diffrn_reflns_limit_h_min 0
_diffrn_reflns_limit_k_max 13
_diffrn_reflns_limit_k_min 0
_diffrn_reflns_limit_l_max 23
_diffrn_reflns_limit_l_min -23
_diffrn_reflns_number 17338
_diffrn_reflns_theta_full 26.47
_diffrn_reflns_theta_max 26.47
_diffrn_reflns_theta_min 4.10
_exptl_absorpt_coefficient_mu 0.698
_exptl_absorpt_correction_type none
_exptl_crystal_density_diffrn 1.573
_exptl_crystal_density_method 'not measured'
_exptl_crystal_F_000 1324
_exptl_crystal_size_max 0.35
_exptl_crystal_size_mid 0.32
_exptl_crystal_size_min 0.12
_refine_diff_density_max 0.554
_refine_diff_density_min -0.628
_refine_diff_density_rms 0.076
_refine_ls_extinction_coef 0.0011(8)
_refine_ls_extinction_expression Fc^*^=kFc[1+0.001xFc^2^\l^3^/sin(2\q)]^-1/4^
_refine_ls_extinction_method SHELXL
_refine_ls_goodness_of_fit_ref 1.020
_refine_ls_hydrogen_treatment mixed
_refine_ls_matrix_type full
_refine_ls_number_parameters 418
_refine_ls_number_reflns 5536
_refine_ls_number_restraints 6
_refine_ls_restrained_S_all 1.020
_refine_ls_R_factor_all 0.0850
_refine_ls_R_factor_gt 0.0513
_refine_ls_shift/su_max 0.004
_refine_ls_shift/su_mean 0.000
_refine_ls_structure_factor_coef Fsqd
_refine_ls_weighting_details 'calc w=1/[\s^2^(Fo^2^)+(0.0562P)^2^+2.7127P] where P=(Fo^2^+2Fc^2^)/3'
_refine_ls_weighting_scheme calc
_refine_ls_wR_factor_gt 0.1210
_refine_ls_wR_factor_ref 0.1363
_reflns_number_gt 3904
_reflns_number_total 5536
_reflns_threshold_expression >2sigma(I)
_cod_data_source_file ic000390q_2.cif
_cod_data_source_block k98158
_cod_database_code 4321546

loop_
_symmetry_equiv_pos_as_xyz
'x, y, z'
'-x, y+1/2, -z+1/2'
'-x, -y, -z'
'x, -y-1/2, z-1/2'

loop_
_atom_site_label
_atom_site_type_symbol
_atom_site_fract_x
_atom_site_fract_y
_atom_site_fract_z
_atom_site_U_iso_or_equiv
_atom_site_adp_type
_atom_site_occupancy
_atom_site_symmetry_multiplicity
_atom_site_calc_flag
_atom_site_refinement_flags
_atom_site_disorder_assembly
_atom_site_disorder_group
Co Co 1.00327(3) 0.12870(4) 0.62494(2) 0.02525(16) Uani 1 1 d . . .
O9 O 1.0394(2) 0.1202(2) 0.52175(13) 0.0340(6) Uani 1 1 d D . .
O11 O 0.87147(19) 0.0259(2) 0.59122(13) 0.0301(5) Uani 1 1 d D . .
O10 O 1.1323(2) 0.2293(2) 0.65782(14) 0.0343(6) Uani 1 1 d D . .
O1 O 0.90359(17) 0.27802(19) 0.59720(12) 0.0282(5) Uani 1 1 d . . .
O2 O 1.09979(18) 0.4579(2) 0.62641(13) 0.0336(6) Uani 1 1 d . . .
O3 O 0.97148(18) 0.6743(2) 0.54933(13) 0.0306(5) Uani 1 1 d . . .
O5 O 1.09436(17) -0.02486(19) 0.64904(12) 0.0282(5) Uani 1 1 d . . .
O6 O 0.88846(18) -0.1787(2) 0.66758(13) 0.0318(5) Uani 1 1 d . . .
O7 O 1.02898(18) -0.37091(19) 0.76972(12) 0.0284(5) Uani 1 1 d . . .
N4 N 0.7688(2) 0.4927(2) 0.50843(15) 0.0281(6) Uani 1 1 d . . .
N8 N 1.2324(2) -0.2054(2) 0.75918(16) 0.0287(6) Uani 1 1 d . . .
C1 C 0.9210(3) 0.3878(3) 0.58429(17) 0.0257(7) Uani 1 1 d . . .
C2 C 1.0102(3) 0.4681(3) 0.59943(18) 0.0278(7) Uani 1 1 d . . .
C3 C 0.9495(3) 0.5680(3) 0.56233(17) 0.0268(7) Uani 1 1 d . . .
C4 C 0.8632(3) 0.4861(3) 0.54694(17) 0.0260(7) Uani 1 1 d . . .
C5 C 1.0736(3) -0.1177(3) 0.68209(17) 0.0261(7) Uani 1 1 d . . .
C6 C 0.9799(3) -0.1893(3) 0.68960(17) 0.0264(7) Uani 1 1 d . . .
C7 C 1.0450(2) -0.2755(3) 0.73708(17) 0.0256(7) Uani 1 1 d . . .
C8 C 1.1331(3) -0.2008(3) 0.73028(18) 0.0268(7) Uani 1 1 d . . .
C11 C 0.7150(3) 0.3827(3) 0.48564(18) 0.0286(7) Uani 1 1 d . . .
C12 C 0.7639(3) 0.2905(3) 0.45381(18) 0.0303(8) Uani 1 1 d . . .
H12A H 0.8343 0.2971 0.4489 0.036 Uiso 1 1 calc R . .
C13 C 0.7086(3) 0.1883(3) 0.4291(2) 0.0374(9) Uani 1 1 d . . .
H13A H 0.7417 0.1238 0.4079 0.045 Uiso 1 1 calc R . .
C14 C 0.6061(3) 0.1801(3) 0.4351(2) 0.0406(9) Uani 1 1 d . . .
H14A H 0.5685 0.1107 0.4170 0.049 Uiso 1 1 calc R . .
C15 C 0.5571(3) 0.2727(3) 0.4676(2) 0.0378(9) Uani 1 1 d . . .
H15A H 0.4864 0.2666 0.4720 0.045 Uiso 1 1 calc R . .
C16 C 0.6127(3) 0.3738(3) 0.49335(19) 0.0333(8) Uani 1 1 d . . .
H16A H 0.5804 0.4370 0.5163 0.040 Uiso 1 1 calc R . .
C21 C 0.7275(2) 0.6053(3) 0.47943(18) 0.0272(7) Uani 1 1 d . . .
C22 C 0.6692(3) 0.6063(3) 0.41158(19) 0.0311(8) Uani 1 1 d . . .
H22A H 0.6563 0.5329 0.3855 0.037 Uiso 1 1 calc R . .
C23 C 0.6304(3) 0.7143(3) 0.3825(2) 0.0350(8) Uani 1 1 d . . .
H23A H 0.5898 0.7146 0.3367 0.042 Uiso 1 1 calc R . .
C24 C 0.6499(3) 0.8222(3) 0.4195(2) 0.0348(8) Uani 1 1 d . . .
H24A H 0.6242 0.8965 0.3987 0.042 Uiso 1 1 calc R . .
C25 C 0.7069(3) 0.8208(3) 0.4864(2) 0.0338(8) Uani 1 1 d . . .
H25A H 0.7205 0.8948 0.5117 0.041 Uiso 1 1 calc R . .
C26 C 0.7451(3) 0.7129(3) 0.51786(19) 0.0308(8) Uani 1 1 d . . .
H26A H 0.7825 0.7127 0.5648 0.037 Uiso 1 1 calc R . .
C31 C 1.2755(3) -0.3173(3) 0.78691(18) 0.0274(7) Uani 1 1 d . . .
C32 C 1.2507(3) -0.4237(3) 0.74846(19) 0.0294(7) Uani 1 1 d . . .
H32A H 1.2086 -0.4206 0.7032 0.035 Uiso 1 1 calc R . .
C33 C 1.2874(3) -0.5337(3) 0.77615(19) 0.0307(8) Uani 1 1 d . . .
H33A H 1.2693 -0.6061 0.7501 0.037 Uiso 1 1 calc R . .
C34 C 1.3501(3) -0.5393(3) 0.8415(2) 0.0326(8) Uani 1 1 d . . .
H34A H 1.3748 -0.6151 0.8605 0.039 Uiso 1 1 calc R . .
C35 C 1.3769(3) -0.4323(3) 0.87918(19) 0.0334(8) Uani 1 1 d . . .
H35A H 1.4213 -0.4354 0.9234 0.040 Uiso 1 1 calc R . .
C36 C 1.3393(3) -0.3220(3) 0.85251(19) 0.0311(8) Uani 1 1 d . . .
H36A H 1.3568 -0.2497 0.8788 0.037 Uiso 1 1 calc R . .
C41 C 1.2899(3) -0.0948(3) 0.76966(17) 0.0271(7) Uani 1 1 d . . .
C42 C 1.3928(3) -0.0942(3) 0.76090(19) 0.0333(8) Uani 1 1 d . . .
H42A H 1.4245 -0.1661 0.7470 0.040 Uiso 1 1 calc R . .
C43 C 1.4487(3) 0.0114(3) 0.7724(2) 0.0372(9) Uani 1 1 d . . .
H43A H 1.5191 0.0116 0.7667 0.045 Uiso 1 1 calc R . .
C44 C 1.4030(3) 0.1175(3) 0.7923(2) 0.0361(8) Uani 1 1 d . . .
H44A H 1.4421 0.1895 0.8012 0.043 Uiso 1 1 calc R . .
C45 C 1.3000(3) 0.1169(3) 0.79878(19) 0.0333(8) Uani 1 1 d . . .
H45A H 1.2675 0.1896 0.8106 0.040 Uiso 1 1 calc R . .
C46 C 1.2437(3) 0.0104(3) 0.78814(18) 0.0300(8) Uani 1 1 d . . .
H46A H 1.1733 0.0102 0.7936 0.036 Uiso 1 1 calc R . .
H9A H 1.079(3) 0.064(3) 0.510(3) 0.070(7) Uiso 1 1 d D . .
H9B H 1.043(4) 0.183(3) 0.495(2) 0.070(7) Uiso 1 1 d D . .
H11A H 0.880(4) -0.042(3) 0.613(2) 0.070(7) Uiso 1 1 d D . .
H11B H 0.821(3) 0.073(4) 0.597(3) 0.070(7) Uiso 1 1 d D . .
H10A H 1.186(3) 0.188(4) 0.650(3) 0.070(7) Uiso 1 1 d D . .
H10B H 1.124(4) 0.304(2) 0.644(3) 0.070(7) Uiso 1 1 d D . .

loop_
_atom_site_aniso_label
_atom_site_aniso_U_11
_atom_site_aniso_U_22
_atom_site_aniso_U_33
_atom_site_aniso_U_23
_atom_site_aniso_U_13
_atom_site_aniso_U_12
Co 0.0306(3) 0.0180(2) 0.0268(2) 0.00089(18) 0.00267(18) -0.00031(19)
O9 0.0510(16) 0.0217(12) 0.0311(13) 0.0042(10) 0.0126(12) 0.0040(11)
O11 0.0339(13) 0.0234(12) 0.0323(13) 0.0009(10) 0.0021(11) -0.0009(10)
O10 0.0374(14) 0.0232(12) 0.0420(15) 0.0012(11) 0.0037(12) 0.0010(11)
O1 0.0332(13) 0.0177(11) 0.0327(13) 0.0018(10) 0.0002(10) -0.0009(10)
O2 0.0332(14) 0.0236(12) 0.0419(14) 0.0003(10) -0.0021(11) -0.0027(10)
O3 0.0364(13) 0.0190(11) 0.0365(13) 0.0013(10) 0.0057(11) -0.0008(10)
O5 0.0319(13) 0.0194(11) 0.0338(13) 0.0038(10) 0.0068(10) 0.0009(9)
O6 0.0322(13) 0.0262(12) 0.0365(13) 0.0006(10) 0.0030(11) -0.0008(10)
O7 0.0384(13) 0.0178(11) 0.0294(12) 0.0018(9) 0.0051(10) -0.0014(10)
N4 0.0315(15) 0.0208(13) 0.0311(15) 0.0018(11) 0.0012(12) 0.0005(12)
N8 0.0311(15) 0.0180(14) 0.0358(16) 0.0010(12) -0.0002(12) -0.0013(11)
C1 0.0312(17) 0.0208(16) 0.0254(16) 0.0000(13) 0.0051(13) 0.0029(13)
C2 0.0311(18) 0.0254(17) 0.0266(16) -0.0010(14) 0.0034(14) -0.0006(14)
C3 0.0359(19) 0.0198(16) 0.0258(17) -0.0018(13) 0.0078(14) 0.0028(14)
C4 0.0310(18) 0.0211(16) 0.0258(17) 0.0031(13) 0.0028(14) 0.0026(13)
C5 0.0332(18) 0.0208(16) 0.0245(16) -0.0039(13) 0.0046(13) 0.0044(14)
C6 0.0315(18) 0.0231(16) 0.0245(16) -0.0028(13) 0.0033(14) -0.0002(14)
C7 0.0318(18) 0.0222(15) 0.0228(16) -0.0043(13) 0.0038(14) -0.0005(14)
C8 0.0333(18) 0.0195(16) 0.0271(17) -0.0014(13) 0.0028(14) -0.0017(13)
C11 0.0302(17) 0.0208(16) 0.0337(18) 0.0038(14) -0.0001(14) -0.0020(14)
C12 0.0345(19) 0.0253(17) 0.0304(18) 0.0011(14) 0.0021(15) -0.0024(15)
C13 0.046(2) 0.0259(18) 0.039(2) -0.0047(15) -0.0006(17) -0.0025(16)
C14 0.042(2) 0.0275(18) 0.049(2) 0.0016(17) -0.0061(18) -0.0086(17)
C15 0.033(2) 0.035(2) 0.044(2) 0.0078(17) -0.0008(16) -0.0070(16)
C16 0.0326(18) 0.0282(18) 0.0387(19) 0.0061(15) 0.0036(15) 0.0022(15)
C21 0.0251(16) 0.0229(17) 0.0336(18) 0.0014(14) 0.0036(14) 0.0025(13)
C22 0.0331(18) 0.0250(17) 0.0347(19) 0.0007(14) 0.0026(15) 0.0008(14)
C23 0.035(2) 0.0327(19) 0.036(2) 0.0073(16) -0.0012(16) 0.0019(16)
C24 0.0333(19) 0.0249(17) 0.045(2) 0.0062(16) 0.0026(16) 0.0026(15)
C25 0.0321(19) 0.0228(17) 0.047(2) -0.0035(16) 0.0056(16) 0.0016(15)
C26 0.0305(18) 0.0286(17) 0.0330(19) -0.0025(15) 0.0038(15) 0.0003(15)
C31 0.0302(17) 0.0218(16) 0.0302(18) -0.0009(14) 0.0035(14) 0.0018(14)
C32 0.0306(18) 0.0261(17) 0.0314(18) 0.0006(14) 0.0031(14) 0.0016(14)
C33 0.0349(19) 0.0229(17) 0.0350(19) -0.0029(14) 0.0070(15) 0.0010(14)
C34 0.0330(19) 0.0240(17) 0.041(2) 0.0054(15) 0.0076(16) 0.0022(14)
C35 0.0340(19) 0.0324(19) 0.0325(19) 0.0040(15) -0.0006(15) 0.0046(16)
C36 0.0311(18) 0.0253(17) 0.0356(19) -0.0025(15) -0.0001(15) -0.0010(15)
C41 0.0321(18) 0.0230(16) 0.0249(17) 0.0021(13) -0.0013(14) -0.0022(14)
C42 0.0319(18) 0.0277(18) 0.040(2) -0.0008(15) 0.0042(16) 0.0019(15)
C43 0.0301(19) 0.037(2) 0.045(2) 0.0009(17) 0.0036(17) -0.0046(16)
C44 0.043(2) 0.0242(17) 0.040(2) 0.0013(15) 0.0014(16) -0.0055(16)
C45 0.041(2) 0.0245(17) 0.0342(19) 0.0005(15) 0.0049(16) -0.0028(15)
C46 0.0321(18) 0.0270(17) 0.0309(18) -0.0016(14) 0.0045(15) 0.0004(14)

loop_
_atom_type_symbol
_atom_type_description
_atom_type_scat_dispersion_real
_atom_type_scat_dispersion_imag
_atom_type_scat_source
C C 0.0033 0.0016 'International Tables Vol C Tables 4.2.6.8 and 6.1.1.4'
H H 0.0000 0.0000 'International Tables Vol C Tables 4.2.6.8 and 6.1.1.4'
N N 0.0061 0.0033 'International Tables Vol C Tables 4.2.6.8 and 6.1.1.4'
O O 0.0106 0.0060 'International Tables Vol C Tables 4.2.6.8 and 6.1.1.4'
Co Co 0.3494 0.9721 'International Tables Vol C Tables 4.2.6.8 and 6.1.1.4'

loop_
_geom_angle_atom_site_label_1
_geom_angle_atom_site_label_2
_geom_angle_atom_site_label_3
_geom_angle
_geom_angle_site_symmetry_1
_geom_angle_site_symmetry_3
_geom_angle_publ_flag
O9 Co O10 91.04(11) . . ?
O9 Co O7 177.04(9) . 2_756 ?
O10 Co O7 88.96(10) . 2_756 ?
O9 Co O5 88.06(9) . . ?
O10 Co O5 86.76(9) . . ?
O7 Co O5 88.98(9) 2_756 . ?
O9 Co O11 88.89(10) . . ?
O10 Co O11 179.93(11) . . ?
O7 Co O11 91.10(9) 2_756 . ?
O5 Co O11 93.25(9) . . ?
O9 Co O1 91.16(9) . . ?
O10 Co O1 96.63(9) . . ?
O7 Co O1 91.79(9) 2_756 . ?
O5 Co O1 176.54(9) . . ?
O11 Co O1 83.36(9) . . ?
C1 O1 Co 131.8(2) . . ?
C5 O5 Co 127.9(2) . . ?
C7 O7 Co 122.5(2) . 2_746 ?
C4 N4 C21 121.6(3) . . ?
C4 N4 C11 119.6(3) . . ?
C21 N4 C11 118.0(3) . . ?
C8 N8 C31 119.8(3) . . ?
C8 N8 C41 119.3(3) . . ?
C31 N8 C41 120.4(3) . . ?
O1 C1 C4 135.4(3) . . ?
O1 C1 C2 134.7(3) . . ?
C4 C1 C2 89.9(3) . . ?
O2 C2 C1 136.6(3) . . ?
O2 C2 C3 133.8(3) . . ?
C1 C2 C3 89.4(3) . . ?
O3 C3 C4 138.4(3) . . ?
O3 C3 C2 132.1(3) . . ?
C4 C3 C2 89.5(3) . . ?
N4 C4 C1 133.1(3) . . ?
N4 C4 C3 135.5(3) . . ?
C1 C4 C3 91.3(3) . . ?
O5 C5 C8 134.0(3) . . ?
O5 C5 C6 136.3(3) . . ?
C8 C5 C6 89.6(3) . . ?
O6 C6 C5 135.2(3) . . ?
O6 C6 C7 136.2(3) . . ?
C5 C6 C7 88.6(3) . . ?
O7 C7 C8 135.7(3) . . ?
O7 C7 C6 134.9(3) . . ?
C8 C7 C6 89.4(3) . . ?
N8 C8 C5 133.8(3) . . ?
N8 C8 C7 133.8(3) . . ?
C5 C8 C7 92.3(3) . . ?
C16 C11 C12 120.9(3) . . ?
C16 C11 N4 118.6(3) . . ?
C12 C11 N4 120.5(3) . . ?
C11 C12 C13 119.1(3) . . ?
C14 C13 C12 120.3(4) . . ?
C13 C14 C15 120.5(3) . . ?
C16 C15 C14 119.2(4) . . ?
C11 C16 C15 120.0(3) . . ?
C26 C21 C22 119.9(3) . . ?
C26 C21 N4 121.0(3) . . ?
C22 C21 N4 119.2(3) . . ?
C23 C22 C21 119.8(3) . . ?
C22 C23 C24 120.8(3) . . ?
C25 C24 C23 119.3(3) . . ?
C24 C25 C26 121.3(3) . . ?
C21 C26 C25 119.0(3) . . ?
C32 C31 C36 119.8(3) . . ?
C32 C31 N8 119.1(3) . . ?
C36 C31 N8 121.1(3) . . ?
C33 C32 C31 120.0(3) . . ?
C32 C33 C34 120.6(3) . . ?
C33 C34 C35 119.4(3) . . ?
C36 C35 C34 120.5(3) . . ?
C35 C36 C31 119.7(3) . . ?
C46 C41 C42 119.9(3) . . ?
C46 C41 N8 120.4(3) . . ?
C42 C41 N8 119.7(3) . . ?
C43 C42 C41 119.8(3) . . ?
C42 C43 C44 120.7(3) . . ?
C45 C44 C43 119.2(3) . . ?
C44 C45 C46 120.4(3) . . ?
C41 C46 C45 120.1(3) . . ?

loop_
_geom_bond_atom_site_label_1
_geom_bond_atom_site_label_2
_geom_bond_distance
_geom_bond_site_symmetry_2
_geom_bond_publ_flag
Co O9 2.057(2) . ?
Co O10 2.058(3) . ?
Co O7 2.076(2) 2_756 ?
Co O5 2.093(2) . ?
Co O11 2.103(2) . ?
Co O1 2.130(2) . ?
O1 C1 1.263(4) . ?
O2 C2 1.228(4) . ?
O3 C3 1.240(4) . ?
O5 C5 1.248(4) . ?
O6 C6 1.228(4) . ?
O7 C7 1.250(4) . ?
O7 Co 2.076(2) 2_746 ?
N4 C4 1.356(4) . ?
N4 C21 1.434(4) . ?
N4 C11 1.442(4) . ?
N8 C8 1.351(4) . ?
N8 C31 1.429(4) . ?
N8 C41 1.438(4) . ?
C1 C4 1.451(4) . ?
C1 C2 1.471(5) . ?
C2 C3 1.481(5) . ?
C3 C4 1.453(5) . ?
C5 C8 1.443(5) . ?
C5 C6 1.490(5) . ?
C6 C7 1.494(5) . ?
C7 C8 1.446(5) . ?
C11 C16 1.383(5) . ?
C11 C12 1.383(5) . ?
C12 C13 1.390(5) . ?
C13 C14 1.378(6) . ?
C14 C15 1.393(6) . ?
C15 C16 1.387(5) . ?
C21 C26 1.393(5) . ?
C21 C22 1.395(5) . ?
C22 C23 1.381(5) . ?
C23 C24 1.384(5) . ?
C24 C25 1.373(5) . ?
C25 C26 1.393(5) . ?
C31 C32 1.393(5) . ?
C31 C36 1.395(5) . ?
C32 C33 1.383(5) . ?
C33 C34 1.385(5) . ?
C34 C35 1.397(5) . ?
C35 C36 1.384(5) . ?
C41 C46 1.378(5) . ?
C41 C42 1.391(5) . ?
C42 C43 1.381(5) . ?
C43 C44 1.391(5) . ?
C44 C45 1.383(5) . ?
C45 C46 1.391(5) . ?
